data_7129036
loop_
_publ_author_name
'Zhao, Wanqiu'
'Zhang, Cheng'
'Zhong, Pengzhen'
'Zhou, Wei'
'Zhang, Chen'
'Cui, Dong-Mei'

_publ_section_title
;
 Diversity-oriented synthesis of imidazo[1,2-<i>a</i>][1,3,5]triazine
 derivatives from 2-amine-[1,3,5]triazines with ketones.
;
_journal_issue 82
_journal_name_full 'Chemical communications (Cambridge, England)'
_journal_page_first 10715
_journal_page_last 10718
_journal_paper_doi 10.1039/d1cc04294g
_journal_volume 57
_journal_year 2021
_chemical_formula_sum 'C13 H12 Br N5'
_chemical_formula_weight 318.19
_space_group_IT_number 61
_space_group_name_Hall '-P 2ac 2ab'
_space_group_name_H-M_alt 'P b c a'
_atom_sites_solution_hydrogens geom
_atom_sites_solution_primary direct
_atom_sites_solution_secondary difmap
_audit_creation_method SHELXL-97
_audit_update_record
;
2021-06-19 deposited with the CCDC.	2021-09-17 downloaded from the CCDC.
;
_cell_angle_alpha 90.00
_cell_angle_beta 90.00
_cell_angle_gamma 90.00
_cell_formula_units_Z 8
_cell_length_a 7.3250(4)
_cell_length_b 12.3657(5)
_cell_length_c 27.8190(12)
_cell_measurement_temperature 170(2)
_cell_volume 2519.8(2)
_computing_structure_refinement 'SHELXL-97 (Sheldrick, 1997)'
_computing_structure_solution 'SHELXS-97 (Sheldrick, 1990)'
_diffrn_ambient_temperature 170(2)
_diffrn_measured_fraction_theta_full 1.000
_diffrn_measured_fraction_theta_max 1.000
_diffrn_radiation_monochromator graphite
_diffrn_radiation_source 'fine-focus sealed tube'
_diffrn_radiation_type MoK\a
_diffrn_radiation_wavelength 0.71073
_diffrn_reflns_av_R_equivalents 0.0372
_diffrn_reflns_av_sigmaI/netI 0.0197
_diffrn_reflns_limit_h_max 8
_diffrn_reflns_limit_h_min -8
_diffrn_reflns_limit_k_max 14
_diffrn_reflns_limit_k_min -13
_diffrn_reflns_limit_l_max 33
_diffrn_reflns_limit_l_min -33
_diffrn_reflns_number 26235
_diffrn_reflns_theta_full 25.00
_diffrn_reflns_theta_max 25.00
_diffrn_reflns_theta_min 2.93
_exptl_absorpt_coefficient_mu 3.256
_exptl_crystal_density_diffrn 1.677
_exptl_crystal_density_method 'not measured'
_exptl_crystal_F_000 1280
_refine_diff_density_max 1.518
_refine_diff_density_min -1.333
_refine_diff_density_rms 0.080
_refine_ls_extinction_method none
_refine_ls_goodness_of_fit_ref 1.076
_refine_ls_hydrogen_treatment mixed
_refine_ls_matrix_type full
_refine_ls_number_parameters 174
_refine_ls_number_reflns 2221
_refine_ls_number_restraints 0
_refine_ls_restrained_S_all 1.076
_refine_ls_R_factor_all 0.0406
_refine_ls_R_factor_gt 0.0375
_refine_ls_shift/su_max 0.000
_refine_ls_shift/su_mean 0.000
_refine_ls_structure_factor_coef Fsqd
_refine_ls_weighting_details 'calc w=1/[\s^2^(Fo^2^)+(0.0196P)^2^+8.5283P] where P=(Fo^2^+2Fc^2^)/3'
_refine_ls_weighting_scheme calc
_refine_ls_wR_factor_gt 0.0835
_refine_ls_wR_factor_ref 0.0856
_reflns_number_gt 2056
_reflns_number_total 2221
_reflns_threshold_expression >2sigma(I)
_cod_data_source_file d1cc04294g2.cif
_cod_data_source_block mo_201210_zwq_1_0m
_cod_depositor_comments 'Adding full bibliography for 7129036--7129037.cif.'
_cod_database_code 7129036

loop_
_symmetry_equiv_pos_as_xyz
'x, y, z'
'-x+1/2, -y, z+1/2'
'-x, y+1/2, -z+1/2'
'x+1/2, -y+1/2, -z'
'-x, -y, -z'
'x-1/2, y, -z-1/2'
'x, -y-1/2, z-1/2'
'-x-1/2, y-1/2, z'

loop_
_atom_site_label
_atom_site_type_symbol
_atom_site_fract_x
_atom_site_fract_y
_atom_site_fract_z
_atom_site_U_iso_or_equiv
_atom_site_adp_type
_atom_site_occupancy
_atom_site_symmetry_multiplicity
_atom_site_calc_flag
_atom_site_refinement_flags
_atom_site_disorder_assembly
_atom_site_disorder_group
Br1 Br 0.16524(7) 0.71898(3) 0.181134(12) 0.04347(15) Uani 1 1 d . . .
N5 N 0.1550(4) 0.4493(2) 0.06398(9) 0.0210(5) Uani 1 1 d . . .
N2 N 0.3297(4) 0.6248(2) -0.04914(9) 0.0255(6) Uani 1 1 d . . .
C3 C 0.0546(5) 0.5796(3) 0.18356(11) 0.0246(7) Uani 1 1 d . . .
N1 N 0.3795(4) 0.4692(2) -0.09325(9) 0.0275(6) Uani 1 1 d . . .
C5 C 0.3237(4) 0.5126(2) -0.05146(11) 0.0216(6) Uani 1 1 d . . .
N3 N 0.2684(4) 0.4461(2) -0.01689(8) 0.0211(5) Uani 1 1 d . . .
N4 N 0.2130(4) 0.6074(2) 0.02779(9) 0.0215(6) Uani 1 1 d . . .
C8 C 0.1190(4) 0.5357(2) 0.09523(11) 0.0202(6) Uani 1 1 d . . .
C9 C 0.2116(4) 0.4946(2) 0.02402(11) 0.0197(6) Uani 1 1 d . . .
C10 C 0.1521(4) 0.6328(3) 0.07361(11) 0.0234(7) Uani 1 1 d . . .
H10 H 0.1367 0.7028 0.0871 0.028 Uiso 1 1 calc R . .
C11 C 0.2740(5) 0.6679(2) -0.00971(11) 0.0256(7) Uani 1 1 d . . .
H11 H 0.2755 0.7445 -0.0067 0.031 Uiso 1 1 calc R . .
C12 C 0.0538(4) 0.5100(2) 0.14409(11) 0.0201(6) Uani 1 1 d . . .
C13 C 0.3681(5) 0.3527(3) -0.10038(12) 0.0340(8) Uani 1 1 d . . .
H13A H 0.4505 0.3162 -0.0778 0.051 Uiso 1 1 calc R . .
H13B H 0.4038 0.3350 -0.1334 0.051 Uiso 1 1 calc R . .
H13C H 0.2426 0.3285 -0.0947 0.051 Uiso 1 1 calc R . .
C14 C -0.0126(4) 0.4055(3) 0.15250(11) 0.0256(7) Uani 1 1 d . . .
H14 H -0.0123 0.3548 0.1269 0.031 Uiso 1 1 calc R . .
C15 C -0.0787(5) 0.3738(3) 0.19696(12) 0.0296(7) Uani 1 1 d . . .
H15 H -0.1217 0.3020 0.2015 0.036 Uiso 1 1 calc R . .
C16 C -0.0151(5) 0.5496(3) 0.22803(12) 0.0307(8) Uani 1 1 d . . .
H16 H -0.0167 0.6000 0.2538 0.037 Uiso 1 1 calc R . .
C17 C -0.0821(5) 0.4464(3) 0.23463(12) 0.0303(8) Uani 1 1 d . . .
H17 H -0.1303 0.4255 0.2649 0.036 Uiso 1 1 calc R . .
C18 C 0.4528(5) 0.5335(3) -0.13267(12) 0.0334(8) Uani 1 1 d . . .
H18A H 0.4499 0.6103 -0.1239 0.050 Uiso 1 1 calc R . .
H18B H 0.3788 0.5220 -0.1616 0.050 Uiso 1 1 calc R . .
H18C H 0.5791 0.5116 -0.1391 0.050 Uiso 1 1 calc R . .

loop_
_atom_site_aniso_label
_atom_site_aniso_U_11
_atom_site_aniso_U_22
_atom_site_aniso_U_33
_atom_site_aniso_U_23
_atom_site_aniso_U_13
_atom_site_aniso_U_12
Br1 0.0805(3) 0.0239(2) 0.0260(2) -0.00626(14) 0.00305(18) -0.00979(18)
N5 0.0269(14) 0.0177(12) 0.0185(13) -0.0002(10) -0.0008(11) 0.0000(11)
N2 0.0350(15) 0.0197(13) 0.0218(13) 0.0040(11) 0.0001(12) 0.0003(12)
C3 0.0283(17) 0.0224(16) 0.0230(15) 0.0002(13) -0.0012(13) 0.0043(13)
N1 0.0367(16) 0.0257(14) 0.0202(13) 0.0010(11) 0.0068(12) -0.0014(12)
C5 0.0221(16) 0.0223(15) 0.0205(15) 0.0008(12) -0.0023(13) 0.0000(13)
N3 0.0272(14) 0.0192(12) 0.0168(12) 0.0000(10) 0.0001(11) -0.0001(11)
N4 0.0291(15) 0.0152(12) 0.0202(12) 0.0008(10) -0.0004(11) 0.0010(11)
C8 0.0215(16) 0.0211(15) 0.0181(15) -0.0016(12) -0.0024(12) 0.0022(12)
C9 0.0219(16) 0.0161(14) 0.0211(15) 0.0002(12) -0.0030(12) -0.0010(12)
C10 0.0325(17) 0.0191(15) 0.0184(15) -0.0028(12) -0.0004(13) 0.0032(13)
C11 0.0347(18) 0.0175(15) 0.0247(16) 0.0040(13) -0.0030(14) -0.0007(14)
C12 0.0195(16) 0.0208(15) 0.0199(15) 0.0017(12) -0.0010(12) 0.0049(12)
C13 0.046(2) 0.0286(18) 0.0270(17) -0.0062(14) 0.0074(16) 0.0003(16)
C14 0.0300(17) 0.0234(16) 0.0233(15) -0.0010(13) 0.0006(14) 0.0004(14)
C15 0.0329(18) 0.0282(17) 0.0276(17) 0.0039(14) 0.0009(15) -0.0023(15)
C16 0.040(2) 0.0320(18) 0.0200(15) -0.0037(14) 0.0015(14) 0.0081(16)
C17 0.0331(18) 0.0374(19) 0.0205(15) 0.0057(14) 0.0034(14) 0.0044(16)
C18 0.036(2) 0.042(2) 0.0224(17) 0.0098(15) 0.0064(14) 0.0039(17)

loop_
_atom_type_symbol
_atom_type_description
_atom_type_scat_dispersion_real
_atom_type_scat_dispersion_imag
_atom_type_scat_source
C C 0.0033 0.0016 'International Tables Vol C Tables 4.2.6.8 and 6.1.1.4'
H H 0.0000 0.0000 'International Tables Vol C Tables 4.2.6.8 and 6.1.1.4'
N N 0.0061 0.0033 'International Tables Vol C Tables 4.2.6.8 and 6.1.1.4'
Br Br -0.2901 2.4595 'International Tables Vol C Tables 4.2.6.8 and 6.1.1.4'

loop_
_geom_angle_atom_site_label_1
_geom_angle_atom_site_label_2
_geom_angle_atom_site_label_3
_geom_angle
_geom_angle_site_symmetry_1
_geom_angle_site_symmetry_3
_geom_angle_publ_flag
C9 N5 C8 105.0(2) . . ?
C11 N2 C5 116.3(3) . . ?
C16 C3 C12 122.4(3) . . ?
C16 C3 Br1 115.4(2) . . ?
C12 C3 Br1 122.1(2) . . ?
C5 N1 C13 119.7(3) . . ?
C5 N1 C18 123.0(3) . . ?
C13 N1 C18 117.3(3) . . ?
N3 C5 N1 118.2(3) . . ?
N3 C5 N2 126.4(3) . . ?
N1 C5 N2 115.4(3) . . ?
C5 N3 C9 115.4(3) . . ?
C11 N4 C10 133.4(3) . . ?
C11 N4 C9 119.6(3) . . ?
C10 N4 C9 107.0(2) . . ?
C10 C8 N5 111.3(3) . . ?
C10 C8 C12 130.7(3) . . ?
N5 C8 C12 117.9(3) . . ?
N5 C9 N3 128.3(3) . . ?
N5 C9 N4 111.4(3) . . ?
N3 C9 N4 120.3(3) . . ?
C8 C10 N4 105.2(3) . . ?
C8 C10 H10 127.4 . . ?
N4 C10 H10 127.4 . . ?
N2 C11 N4 122.0(3) . . ?
N2 C11 H11 119.0 . . ?
N4 C11 H11 119.0 . . ?
C3 C12 C14 116.0(3) . . ?
C3 C12 C8 126.3(3) . . ?
C14 C12 C8 117.7(3) . . ?
N1 C13 H13A 109.5 . . ?
N1 C13 H13B 109.5 . . ?
H13A C13 H13B 109.5 . . ?
N1 C13 H13C 109.5 . . ?
H13A C13 H13C 109.5 . . ?
H13B C13 H13C 109.5 . . ?
C15 C14 C12 122.2(3) . . ?
C15 C14 H14 118.9 . . ?
C12 C14 H14 118.9 . . ?
C17 C15 C14 120.0(3) . . ?
C17 C15 H15 120.0 . . ?
C14 C15 H15 120.0 . . ?
C17 C16 C3 119.7(3) . . ?
C17 C16 H16 120.1 . . ?
C3 C16 H16 120.1 . . ?
C16 C17 C15 119.7(3) . . ?
C16 C17 H17 120.2 . . ?
C15 C17 H17 120.2 . . ?
N1 C18 H18A 109.5 . . ?
N1 C18 H18B 109.5 . . ?
H18A C18 H18B 109.5 . . ?
N1 C18 H18C 109.5 . . ?
H18A C18 H18C 109.5 . . ?
H18B C18 H18C 109.5 . . ?

loop_
_geom_bond_atom_site_label_1
_geom_bond_atom_site_label_2
_geom_bond_distance
_geom_bond_site_symmetry_2
_geom_bond_publ_flag
Br1 C3 1.906(3) . ?
N5 C9 1.313(4) . ?
N5 C8 1.402(4) . ?
N2 C11 1.286(4) . ?
N2 C5 1.390(4) . ?
C3 C16 1.389(5) . ?
C3 C12 1.394(4) . ?
N1 C5 1.344(4) . ?
N1 C13 1.457(4) . ?
N1 C18 1.457(4) . ?
C5 N3 1.328(4) . ?
N3 C9 1.352(4) . ?
N4 C11 1.359(4) . ?
N4 C10 1.386(4) . ?
N4 C9 1.398(4) . ?
C8 C10 1.365(4) . ?
C8 C12 1.475(4) . ?
C10 H10 0.9500 . ?
C11 H11 0.9500 . ?
C12 C14 1.400(4) . ?
C13 H13A 0.9800 . ?
C13 H13B 0.9800 . ?
C13 H13C 0.9800 . ?
C14 C15 1.385(5) . ?
C14 H14 0.9500 . ?
C15 C17 1.381(5) . ?
C15 H15 0.9500 . ?
C16 C17 1.379(5) . ?
C16 H16 0.9500 . ?
C17 H17 0.9500 . ?
C18 H18A 0.9800 . ?
C18 H18B 0.9800 . ?
C18 H18C 0.9800 . ?

loop_
_geom_torsion_atom_site_label_1
_geom_torsion_atom_site_label_2
_geom_torsion_atom_site_label_3
_geom_torsion_atom_site_label_4
_geom_torsion
_geom_torsion_site_symmetry_1
_geom_torsion_site_symmetry_2
_geom_torsion_site_symmetry_3
_geom_torsion_site_symmetry_4
_geom_torsion_publ_flag
C13 N1 C5 N3 3.5(5) . . . . ?
C18 N1 C5 N3 -176.4(3) . . . . ?
C13 N1 C5 N2 -176.3(3) . . . . ?
C18 N1 C5 N2 3.8(5) . . . . ?
C11 N2 C5 N3 -0.9(5) . . . . ?
C11 N2 C5 N1 178.9(3) . . . . ?
N1 C5 N3 C9 -179.1(3) . . . . ?
N2 C5 N3 C9 0.6(5) . . . . ?
C9 N5 C8 C10 0.8(4) . . . . ?
C9 N5 C8 C12 -179.4(3) . . . . ?
C8 N5 C9 N3 178.0(3) . . . . ?
C8 N5 C9 N4 -0.4(3) . . . . ?
C5 N3 C9 N5 -178.1(3) . . . . ?
C5 N3 C9 N4 0.3(4) . . . . ?
C11 N4 C9 N5 177.7(3) . . . . ?
C10 N4 C9 N5 -0.1(4) . . . . ?
C11 N4 C9 N3 -0.9(5) . . . . ?
C10 N4 C9 N3 -178.7(3) . . . . ?
N5 C8 C10 N4 -0.9(4) . . . . ?
C12 C8 C10 N4 179.4(3) . . . . ?
C11 N4 C10 C8 -176.8(3) . . . . ?
C9 N4 C10 C8 0.6(3) . . . . ?
C5 N2 C11 N4 0.2(5) . . . . ?
C10 N4 C11 N2 177.7(3) . . . . ?
C9 N4 C11 N2 0.6(5) . . . . ?
C16 C3 C12 C14 -3.4(5) . . . . ?
Br1 C3 C12 C14 172.6(2) . . . . ?
C16 C3 C12 C8 177.9(3) . . . . ?
Br1 C3 C12 C8 -6.1(5) . . . . ?
C10 C8 C12 C3 -17.6(5) . . . . ?
N5 C8 C12 C3 162.7(3) . . . . ?
C10 C8 C12 C14 163.7(3) . . . . ?
N5 C8 C12 C14 -16.0(4) . . . . ?
C3 C12 C14 C15 1.9(5) . . . . ?
C8 C12 C14 C15 -179.3(3) . . . . ?
C12 C14 C15 C17 0.6(5) . . . . ?
C12 C3 C16 C17 2.4(5) . . . . ?
Br1 C3 C16 C17 -173.8(3) . . . . ?
C3 C16 C17 C15 0.2(5) . . . . ?
C14 C15 C17 C16 -1.6(5) . . . . ?
